data_4321479
loop_
_publ_author_name
'Meitian Wang'
'Robert McDonald'
'Arthur Mar'

_publ_contact_author_address
; Department of Chemistry
  University of Alberta
  Edmonton, AB
  Canada  T6G 2G2
;
_publ_contact_author_email arthur.mar@ualberta.ca
_publ_contact_author_fax '(780) 492-8231'
_publ_contact_author_name 'Arthur Mar'
_publ_contact_author_phone '(780) 492-5592'
_publ_section_title
;
 Ternary Early-Transition-Metal Palladium Pnictides Zr3Pd4P3, Hf3Pd4P3,
 HfPdSb, and Nb5Pd4P4
;
_journal_name_full 'Inorganic Chemistry'
_journal_page_first 4936
_journal_page_last 4941
_journal_paper_doi 10.1021/ic0006551
_journal_volume 39
_journal_year 2000
_chemical_formula_moiety 'P1.50 Pd2 Zr1.50'
_chemical_formula_sum 'P1.5 Pd2 Zr1.5'
_chemical_formula_weight 396.09
_chemical_name_common 'zirconium palladium phosphide'
_chemical_name_systematic 'zirconium palladium phosphide'
_space_group_IT_number 62
_symmetry_cell_setting orthorhombic
_symmetry_space_group_name_Hall '-P 2ac 2n'
_symmetry_space_group_name_H-M 'P n m a'
_atom_sites_solution_hydrogens geom
_atom_sites_solution_primary direct
_atom_sites_solution_secondary difmap
_audit_creation_method SHELXL-97
_cell_angle_alpha 90.00
_cell_angle_beta 90.00
_cell_angle_gamma 90.00
_cell_formula_units_Z 8
_cell_length_a 16.387(2)
_cell_length_b 3.8258(5)
_cell_length_c 9.9788(14)
_cell_measurement_reflns_used 6726
_cell_measurement_temperature 295(2)
_cell_measurement_theta_max 32.49
_cell_measurement_theta_min 2.39
_cell_volume 625.60(14)
_computing_cell_refinement 'Bruker SAINT 5.0'
_computing_data_collection 'Bruker SMART 5.051'
_computing_data_reduction 'Bruker SAINT 5.0'
_computing_molecular_graphics 'ATOMS 4.0'
_computing_publication_material 'Bruker SHELXTL 5.1'
_computing_structure_refinement 'Bruker SHELXTL 5.1'
_computing_structure_solution 'Bruker SHELXTL 5.1'
_diffrn_ambient_temperature 295(2)
_diffrn_measured_fraction_theta_full 0.979
_diffrn_measured_fraction_theta_max 0.979
_diffrn_measurement_device_type 'Bruker P4/RA/SMART 1000 CCD'
_diffrn_measurement_method '\f rotations (0.3 deg), \w scans (0.3 deg)'
_diffrn_radiation_monochromator graphite
_diffrn_radiation_source 'rotating anode'
_diffrn_radiation_type MoK\a
_diffrn_radiation_wavelength 0.71073
_diffrn_reflns_av_R_equivalents 0.1044
_diffrn_reflns_av_sigmaI/netI 0.1207
_diffrn_reflns_limit_h_max 23
_diffrn_reflns_limit_h_min -24
_diffrn_reflns_limit_k_max 2
_diffrn_reflns_limit_k_min -5
_diffrn_reflns_limit_l_max 14
_diffrn_reflns_limit_l_min -15
_diffrn_reflns_number 4896
_diffrn_reflns_theta_full 32.49
_diffrn_reflns_theta_max 32.49
_diffrn_reflns_theta_min 2.39
_exptl_absorpt_coefficient_mu 16.675
_exptl_absorpt_correction_T_max 0.938
_exptl_absorpt_correction_T_min 0.911
_exptl_absorpt_correction_type numerical
_exptl_absorpt_process_details 'Bruker SHELXTL 5.1'
_exptl_crystal_colour black
_exptl_crystal_density_diffrn 8.410
_exptl_crystal_density_meas ?
_exptl_crystal_density_method 'not measured'
_exptl_crystal_description needle
_exptl_crystal_F_000 1396
_exptl_crystal_size_max 0.03
_exptl_crystal_size_mid 0.005
_exptl_crystal_size_min 0.004
_refine_diff_density_max 2.503
_refine_diff_density_min -2.865
_refine_diff_density_rms 0.601
_refine_ls_extinction_coef 0.00035(7)
_refine_ls_extinction_expression Fc^*^=kFc[1+0.001xFc^2^\l^3^/sin(2\q)]^-1/4^
_refine_ls_extinction_method SHELXL
_refine_ls_goodness_of_fit_ref 0.853
_refine_ls_hydrogen_treatment mixed
_refine_ls_matrix_type full
_refine_ls_number_parameters 62
_refine_ls_number_reflns 1250
_refine_ls_number_restraints 0
_refine_ls_restrained_S_all 0.853
_refine_ls_R_factor_all 0.0960
_refine_ls_R_factor_gt 0.0439
_refine_ls_shift/su_max 0.000
_refine_ls_shift/su_mean 0.000
_refine_ls_structure_factor_coef Fsqd
_refine_ls_weighting_details 'calc w=1/[\s^2^(Fo^2^)+(0.0223P)^2^+0.0000P] where P=(Fo^2^+2Fc^2^)/3'
_refine_ls_weighting_scheme calc
_refine_ls_wR_factor_gt 0.0709
_refine_ls_wR_factor_ref 0.0805
_reflns_number_gt 756
_reflns_number_total 1250
_reflns_threshold_expression >2sigma(I)
_cod_data_source_file ic0006551_2.cif
_cod_data_source_block Zr3Pd4P3
_cod_depositor_comments
;
The following automatic conversions were performed:

'_exptl_crystal_density_meas' value 'not measured' was changed to '?'
- the value is perceived as not measured.

Automatic conversion script
Id: cif_fix_values 3008 2015-01-20 13:52:24Z robertas 
;
_cod_original_cell_volume 625.62(15)
_cod_original_formula_sum 'P1.50 Pd2 Zr1.50'
_cod_database_code 4321479

loop_
_symmetry_equiv_pos_as_xyz
'x, y, z'
'-x+1/2, -y, z+1/2'
'-x, y+1/2, -z'
'x+1/2, -y+1/2, -z+1/2'
'-x, -y, -z'
'x-1/2, y, -z-1/2'
'x, -y-1/2, z'
'-x-1/2, y-1/2, z-1/2'

loop_
_atom_site_label
_atom_site_type_symbol
_atom_site_fract_x
_atom_site_fract_y
_atom_site_fract_z
_atom_site_U_iso_or_equiv
_atom_site_adp_type
_atom_site_occupancy
_atom_site_symmetry_multiplicity
_atom_site_calc_flag
_atom_site_refinement_flags
_atom_site_disorder_assembly
_atom_site_disorder_group
Zr1 Zr 0.26016(9) 0.2500 0.02440(17) 0.0051(3) Uani 1 2 d S . .
Zr2 Zr 0.45161(9) 0.2500 0.88252(16) 0.0050(3) Uani 1 2 d S . .
Zr3 Zr 0.56056(9) 0.2500 0.58927(15) 0.0050(3) Uani 1 2 d S . .
Pd1 Pd 0.17653(7) 0.2500 0.31066(13) 0.0066(3) Uani 1 2 d S . .
Pd2 Pd 0.20644(7) 0.2500 0.73521(13) 0.0064(3) Uani 1 2 d S . .
Pd3 Pd 0.37095(7) 0.2500 0.61702(12) 0.0061(2) Uani 1 2 d S . .
Pd4 Pd 0.41869(7) 0.2500 0.18332(13) 0.0063(3) Uani 1 2 d S . .
P1 P 0.0448(2) 0.2500 0.1795(4) 0.0056(7) Uani 1 2 d S . .
P2 P 0.1141(2) 0.2500 0.5366(4) 0.0055(8) Uani 1 2 d S . .
P3 P 0.3227(2) 0.2500 0.3888(4) 0.0065(8) Uani 1 2 d S . .

loop_
_atom_site_aniso_label
_atom_site_aniso_U_11
_atom_site_aniso_U_22
_atom_site_aniso_U_33
_atom_site_aniso_U_23
_atom_site_aniso_U_13
_atom_site_aniso_U_12
Zr1 0.0050(7) 0.0041(6) 0.0062(7) 0.000 -0.0004(6) 0.000
Zr2 0.0037(6) 0.0050(6) 0.0065(7) 0.000 0.0006(6) 0.000
Zr3 0.0031(6) 0.0063(7) 0.0057(7) 0.000 -0.0003(6) 0.000
Pd1 0.0056(5) 0.0064(6) 0.0077(6) 0.000 -0.0003(5) 0.000
Pd2 0.0063(5) 0.0054(5) 0.0075(6) 0.000 -0.0003(5) 0.000
Pd3 0.0062(5) 0.0043(5) 0.0077(6) 0.000 -0.0002(5) 0.000
Pd4 0.0062(5) 0.0050(5) 0.0077(6) 0.000 0.0009(5) 0.000
P1 0.0062(17) 0.0025(16) 0.0080(19) 0.000 -0.0018(16) 0.000
P2 0.0065(19) 0.0039(17) 0.0060(19) 0.000 0.0014(15) 0.000
P3 0.0071(18) 0.0059(18) 0.007(2) 0.000 0.0008(17) 0.000

loop_
_atom_type_symbol
_atom_type_description
_atom_type_scat_dispersion_real
_atom_type_scat_dispersion_imag
_atom_type_scat_source
P P 0.1023 0.0942 'International Tables Vol C Tables 4.2.6.8 and 6.1.1.4'
Zr Zr -2.9673 0.5597 'International Tables Vol C Tables 4.2.6.8 and 6.1.1.4'
Pd Pd -0.9988 1.0072 'International Tables Vol C Tables 4.2.6.8 and 6.1.1.4'

loop_
_geom_angle_atom_site_label_1
_geom_angle_atom_site_label_2
_geom_angle_atom_site_label_3
_geom_angle
_geom_angle_site_symmetry_1
_geom_angle_site_symmetry_3
_geom_angle_publ_flag
P3 Zr1 P3 89.89(13) 2_554 2_564 ?
P3 Zr1 P2 150.34(14) 2_554 2_564 ?
P3 Zr1 P2 84.76(9) 2_564 2_564 ?
P3 Zr1 P2 84.76(9) 2_554 2_554 ?
P3 Zr1 P2 150.34(14) 2_564 2_554 ?
P2 Zr1 P2 85.64(12) 2_564 2_554 ?
P3 Zr1 Pd2 157.58(11) 2_554 2_564 ?
P3 Zr1 Pd2 89.49(7) 2_564 2_564 ?
P2 Zr1 Pd2 51.76(9) 2_564 2_564 ?
P2 Zr1 Pd2 106.21(10) 2_554 2_564 ?
P3 Zr1 Pd2 89.49(7) 2_554 2_554 ?
P3 Zr1 Pd2 157.58(11) 2_564 2_554 ?
P2 Zr1 Pd2 106.21(10) 2_564 2_554 ?
P2 Zr1 Pd2 51.76(9) 2_554 2_554 ?
Pd2 Zr1 Pd2 82.70(6) 2_564 2_554 ?
P3 Zr1 Pd2 51.38(8) 2_554 1_554 ?
P3 Zr1 Pd2 51.38(8) 2_564 1_554 ?
P2 Zr1 Pd2 104.78(10) 2_564 1_554 ?
P2 Zr1 Pd2 104.78(10) 2_554 1_554 ?
Pd2 Zr1 Pd2 138.60(3) 2_564 1_554 ?
Pd2 Zr1 Pd2 138.60(3) 2_554 1_554 ?
P3 Zr1 Pd3 49.38(9) 2_554 2_554 ?
P3 Zr1 Pd3 104.09(9) 2_564 2_554 ?
P2 Zr1 Pd3 159.67(11) 2_564 2_554 ?
P2 Zr1 Pd3 94.42(6) 2_554 2_554 ?
Pd2 Zr1 Pd3 109.30(6) 2_564 2_554 ?
Pd2 Zr1 Pd3 59.60(4) 2_554 2_554 ?
Pd2 Zr1 Pd3 94.88(5) 1_554 2_554 ?
P3 Zr1 Pd3 104.09(9) 2_554 2_564 ?
P3 Zr1 Pd3 49.38(9) 2_564 2_564 ?
P2 Zr1 Pd3 94.42(6) 2_564 2_564 ?
P2 Zr1 Pd3 159.67(11) 2_554 2_564 ?
Pd2 Zr1 Pd3 59.60(4) 2_564 2_564 ?
Pd2 Zr1 Pd3 109.30(6) 2_554 2_564 ?
Pd2 Zr1 Pd3 94.88(5) 1_554 2_564 ?
Pd3 Zr1 Pd3 78.55(5) 2_554 2_564 ?
P3 Zr1 Pd4 133.49(7) 2_554 . ?
P3 Zr1 Pd4 133.49(7) 2_564 . ?
P2 Zr1 Pd4 49.64(8) 2_564 . ?
P2 Zr1 Pd4 49.64(8) 2_554 . ?
Pd2 Zr1 Pd4 57.32(4) 2_564 . ?
Pd2 Zr1 Pd4 57.32(4) 2_554 . ?
Pd2 Zr1 Pd4 138.37(6) 1_554 . ?
Pd3 Zr1 Pd4 116.59(5) 2_554 . ?
Pd3 Zr1 Pd4 116.59(5) 2_564 . ?
P3 Zr1 Pd1 51.51(9) 2_554 2_554 ?
P3 Zr1 Pd1 105.34(10) 2_564 2_554 ?
P2 Zr1 Pd1 101.99(9) 2_564 2_554 ?
P2 Zr1 Pd1 49.78(9) 2_554 2_554 ?
Pd2 Zr1 Pd1 149.19(7) 2_564 2_554 ?
Pd2 Zr1 Pd1 91.69(3) 2_554 2_554 ?
Pd2 Zr1 Pd1 55.24(4) 1_554 2_554 ?
Pd3 Zr1 Pd1 93.37(3) 2_554 2_554 ?
Pd3 Zr1 Pd1 148.61(7) 2_564 2_554 ?
Pd4 Zr1 Pd1 94.25(5) . 2_554 ?
P3 Zr1 Pd1 105.34(10) 2_554 2_564 ?
P3 Zr1 Pd1 51.51(9) 2_564 2_564 ?
P2 Zr1 Pd1 49.78(9) 2_564 2_564 ?
P2 Zr1 Pd1 101.99(9) 2_554 2_564 ?
Pd2 Zr1 Pd1 91.69(3) 2_564 2_564 ?
Pd2 Zr1 Pd1 149.19(7) 2_554 2_564 ?
Pd2 Zr1 Pd1 55.24(4) 1_554 2_564 ?
Pd3 Zr1 Pd1 148.61(7) 2_554 2_564 ?
Pd3 Zr1 Pd1 93.37(3) 2_564 2_564 ?
Pd4 Zr1 Pd1 94.25(5) . 2_564 ?
Pd1 Zr1 Pd1 77.77(5) 2_554 2_564 ?
P3 Zr1 Pd1 103.50(9) 2_554 . ?
P3 Zr1 Pd1 103.50(9) 2_564 . ?
P2 Zr1 Pd1 106.12(10) 2_564 . ?
P2 Zr1 Pd1 106.12(10) 2_554 . ?
Pd2 Zr1 Pd1 55.02(4) 2_564 . ?
Pd2 Zr1 Pd1 55.02(4) 2_554 . ?
Pd2 Zr1 Pd1 137.40(6) 1_554 . ?
Pd3 Zr1 Pd1 54.31(4) 2_554 . ?
Pd3 Zr1 Pd1 54.31(4) 2_564 . ?
Pd4 Zr1 Pd1 84.23(5) . . ?
Pd1 Zr1 Pd1 141.11(3) 2_554 . ?
Pd1 Zr1 Pd1 141.11(3) 2_564 . ?
P3 Zr1 Zr2 104.57(9) 2_554 1_554 ?
P3 Zr1 Zr2 104.57(9) 2_564 1_554 ?
P2 Zr1 Zr2 49.49(7) 2_564 1_554 ?
P2 Zr1 Zr2 49.49(7) 2_554 1_554 ?
Pd2 Zr1 Zr2 97.27(5) 2_564 1_554 ?
Pd2 Zr1 Zr2 97.27(5) 2_554 1_554 ?
Pd2 Zr1 Zr2 82.68(5) 1_554 1_554 ?
Pd3 Zr1 Zr2 140.71(2) 2_554 1_554 ?
Pd3 Zr1 Zr2 140.71(2) 2_564 1_554 ?
Pd4 Zr1 Zr2 55.69(4) . 1_554 ?
Pd1 Zr1 Zr2 53.25(3) 2_554 1_554 ?
Pd1 Zr1 Zr2 53.25(3) 2_564 1_554 ?
Pd1 Zr1 Zr2 139.92(6) . 1_554 ?
P3 Zr1 Zr3 50.40(7) 2_554 6_556 ?
P3 Zr1 Zr3 50.40(7) 2_564 6_556 ?
P2 Zr1 Zr3 134.91(7) 2_564 6_556 ?
P2 Zr1 Zr3 134.91(7) 2_554 6_556 ?
Pd2 Zr1 Zr3 114.62(5) 2_564 6_556 ?
Pd2 Zr1 Zr3 114.62(5) 2_554 6_556 ?
Pd2 Zr1 Zr3 53.91(4) 1_554 6_556 ?
Pd3 Zr1 Zr3 55.14(4) 2_554 6_556 ?
Pd3 Zr1 Zr3 55.14(4) 2_564 6_556 ?
Pd4 Zr1 Zr3 167.72(6) . 6_556 ?
Pd1 Zr1 Zr3 95.30(5) 2_554 6_556 ?
Pd1 Zr1 Zr3 95.30(5) 2_564 6_556 ?
Pd1 Zr1 Zr3 83.49(5) . 6_556 ?
Zr2 Zr1 Zr3 136.59(6) 1_554 6_556 ?
P2 Zr2 P2 91.08(14) 2_565 2 ?
P2 Zr2 P2 102.60(10) 2_565 6_657 ?
P2 Zr2 P2 102.60(10) 2 6_657 ?
P2 Zr2 P1 156.27(13) 2_565 2 ?
P2 Zr2 P1 86.31(10) 2 2 ?
P2 Zr2 P1 100.99(11) 6_657 2 ?
P2 Zr2 P1 86.31(10) 2_565 2_565 ?
P2 Zr2 P1 156.27(13) 2 2_565 ?
P2 Zr2 P1 100.99(11) 6_657 2_565 ?
P1 Zr2 P1 86.70(13) 2 2_565 ?
P2 Zr2 Pd1 108.57(9) 2_565 2 ?
P2 Zr2 Pd1 52.15(9) 2 2 ?
P2 Zr2 Pd1 139.20(3) 6_657 2 ?
P1 Zr2 Pd1 52.34(8) 2 2 ?
P1 Zr2 Pd1 106.58(9) 2_565 2 ?
P2 Zr2 Pd1 52.15(9) 2_565 2_565 ?
P2 Zr2 Pd1 108.57(9) 2 2_565 ?
P2 Zr2 Pd1 139.20(3) 6_657 2_565 ?
P1 Zr2 Pd1 106.58(9) 2 2_565 ?
P1 Zr2 Pd1 52.34(8) 2_565 2_565 ?
Pd1 Zr2 Pd1 81.53(5) 2 2_565 ?
P2 Zr2 Pd4 87.37(7) 2_565 5_666 ?
P2 Zr2 Pd4 152.23(10) 2 5_666 ?
P2 Zr2 Pd4 51.07(5) 6_657 5_666 ?
P1 Zr2 Pd4 105.63(9) 2 5_666 ?
P1 Zr2 Pd4 51.28(8) 2_565 5_666 ?
Pd1 Zr2 Pd4 152.89(7) 2 5_666 ?
Pd1 Zr2 Pd4 92.22(3) 2_565 5_666 ?
P2 Zr2 Pd4 152.23(10) 2_565 5_656 ?
P2 Zr2 Pd4 87.37(7) 2 5_656 ?
P2 Zr2 Pd4 51.07(5) 6_657 5_656 ?
P1 Zr2 Pd4 51.28(8) 2 5_656 ?
P1 Zr2 Pd4 105.63(9) 2_565 5_656 ?
Pd1 Zr2 Pd4 92.22(3) 2 5_656 ?
Pd1 Zr2 Pd4 152.89(7) 2_565 5_656 ?
Pd4 Zr2 Pd4 81.38(5) 5_666 5_656 ?
P2 Zr2 Pd3 109.52(9) 2_565 . ?
P2 Zr2 Pd3 109.52(9) 2 . ?
P2 Zr2 Pd3 133.37(11) 6_657 . ?
P1 Zr2 Pd3 50.13(7) 2 . ?
P1 Zr2 Pd3 50.13(7) 2_565 . ?
Pd1 Zr2 Pd3 57.39(4) 2 . ?
Pd1 Zr2 Pd3 57.39(4) 2_565 . ?
Pd4 Zr2 Pd3 97.07(5) 5_666 . ?
Pd4 Zr2 Pd3 97.07(5) 5_656 . ?
P2 Zr2 Pd4 50.52(8) 2_565 1_556 ?
P2 Zr2 Pd4 50.52(8) 2 1_556 ?
P2 Zr2 Pd4 83.33(10) 6_657 1_556 ?
P1 Zr2 Pd4 135.99(7) 2 1_556 ?
P1 Zr2 Pd4 135.99(7) 2_565 1_556 ?
Pd1 Zr2 Pd4 96.55(5) 2 1_556 ?
Pd1 Zr2 Pd4 96.55(5) 2_565 1_556 ?
Pd4 Zr2 Pd4 110.40(5) 5_666 1_556 ?
Pd4 Zr2 Pd4 110.40(5) 5_656 1_556 ?
Pd3 Zr2 Pd4 143.30(6) . 1_556 ?
P2 Zr2 Zr2 52.63(9) 2_565 5_667 ?
P2 Zr2 Zr2 101.09(10) 2 5_667 ?
P2 Zr2 Zr2 49.96(7) 6_657 5_667 ?
P1 Zr2 Zr2 150.86(11) 2 5_667 ?
P1 Zr2 Zr2 96.01(7) 2_565 5_667 ?
Pd1 Zr2 Zr2 150.03(8) 2 5_667 ?
Pd1 Zr2 Zr2 97.76(3) 2_565 5_667 ?
Pd4 Zr2 Zr2 56.79(4) 5_666 5_667 ?
Pd4 Zr2 Zr2 100.51(6) 5_656 5_667 ?
Pd3 Zr2 Zr2 145.22(3) . 5_667 ?
Pd4 Zr2 Zr2 53.60(5) 1_556 5_667 ?
P2 Zr2 Zr2 101.09(10) 2_565 5_657 ?
P2 Zr2 Zr2 52.63(9) 2 5_657 ?
P2 Zr2 Zr2 49.96(7) 6_657 5_657 ?
P1 Zr2 Zr2 96.01(7) 2 5_657 ?
P1 Zr2 Zr2 150.86(11) 2_565 5_657 ?
Pd1 Zr2 Zr2 97.76(3) 2 5_657 ?
Pd1 Zr2 Zr2 150.03(8) 2_565 5_657 ?
Pd4 Zr2 Zr2 100.51(6) 5_666 5_657 ?
Pd4 Zr2 Zr2 56.79(4) 5_656 5_657 ?
Pd3 Zr2 Zr2 145.22(3) . 5_657 ?
Pd4 Zr2 Zr2 53.60(5) 1_556 5_657 ?
Zr2 Zr2 Zr2 68.10(6) 5_667 5_657 ?
P2 Zr2 Zr3 134.35(7) 2_565 . ?
P2 Zr2 Zr3 134.35(7) 2 . ?
P2 Zr2 Zr3 75.47(10) 6_657 . ?
P1 Zr2 Zr3 50.84(8) 2 . ?
P1 Zr2 Zr3 50.84(8) 2_565 . ?
Pd1 Zr2 Zr3 99.46(5) 2 . ?
Pd1 Zr2 Zr3 99.46(5) 2_565 . ?
Pd4 Zr2 Zr3 55.36(4) 5_666 . ?
Pd4 Zr2 Zr3 55.36(4) 5_656 . ?
Pd3 Zr2 Zr3 57.90(5) . . ?
Pd4 Zr2 Zr3 158.80(6) 1_556 . ?
Zr2 Zr2 Zr3 110.13(6) 5_667 . ?
Zr2 Zr2 Zr3 110.13(6) 5_657 . ?
P2 Zr2 Zr1 52.97(8) 2_565 1_556 ?
P2 Zr2 Zr1 52.97(8) 2 1_556 ?
P2 Zr2 Zr1 138.85(11) 6_657 1_556 ?
P1 Zr2 Zr1 108.56(9) 2 1_556 ?
P1 Zr2 Zr1 108.56(9) 2_565 1_556 ?
Pd1 Zr2 Zr1 56.45(4) 2 1_556 ?
Pd1 Zr2 Zr1 56.45(4) 2_565 1_556 ?
Pd4 Zr2 Zr1 138.80(3) 5_666 1_556 ?
Pd4 Zr2 Zr1 138.80(3) 5_656 1_556 ?
Pd3 Zr2 Zr1 87.77(5) . 1_556 ?
Pd4 Zr2 Zr1 55.52(4) 1_556 1_556 ?
Zr2 Zr2 Zr1 98.09(6) 5_667 1_556 ?
Zr2 Zr2 Zr1 98.09(6) 5_657 1_556 ?
Zr3 Zr2 Zr1 145.68(6) . 1_556 ?
P1 Zr3 P3 98.49(11) 6_656 5_666 ?
P1 Zr3 P3 98.49(11) 6_656 5_656 ?
P3 Zr3 P3 89.62(12) 5_666 5_656 ?
P1 Zr3 P1 105.53(11) 6_656 2 ?
P3 Zr3 P1 155.95(14) 5_666 2 ?
P3 Zr3 P1 85.72(9) 5_656 2 ?
P1 Zr3 P1 105.53(11) 6_656 2_565 ?
P3 Zr3 P1 85.72(9) 5_666 2_565 ?
P3 Zr3 P1 155.95(14) 5_656 2_565 ?
P1 Zr3 P1 88.98(13) 2 2_565 ?
P1 Zr3 Pd2 131.73(10) 6_656 6_657 ?
P3 Zr3 Pd2 51.96(8) 5_666 6_657 ?
P3 Zr3 Pd2 51.96(8) 5_656 6_657 ?
P1 Zr3 Pd2 108.38(10) 2 6_657 ?
P1 Zr3 Pd2 108.38(10) 2_565 6_657 ?
P1 Zr3 Pd4 140.09(3) 6_656 5_666 ?
P3 Zr3 Pd4 53.66(9) 5_666 5_666 ?
P3 Zr3 Pd4 108.05(9) 5_656 5_666 ?
P1 Zr3 Pd4 105.67(10) 2 5_666 ?
P1 Zr3 Pd4 51.15(9) 2_565 5_666 ?
Pd2 Zr3 Pd4 57.26(4) 6_657 5_666 ?
P1 Zr3 Pd4 140.09(3) 6_656 5_656 ?
P3 Zr3 Pd4 108.05(9) 5_666 5_656 ?
P3 Zr3 Pd4 53.66(9) 5_656 5_656 ?
P1 Zr3 Pd4 51.15(9) 2 5_656 ?
P1 Zr3 Pd4 105.67(10) 2_565 5_656 ?
Pd2 Zr3 Pd4 57.26(4) 6_657 5_656 ?
Pd4 Zr3 Pd4 79.63(5) 5_666 5_656 ?
P1 Zr3 Pd3 50.09(6) 6_656 5_656 ?
P3 Zr3 Pd3 103.82(9) 5_666 5_656 ?
P3 Zr3 Pd3 49.29(9) 5_656 5_656 ?
P1 Zr3 Pd3 90.92(7) 2 5_656 ?
P1 Zr3 Pd3 154.43(11) 2_565 5_656 ?
Pd2 Zr3 Pd3 95.91(5) 6_657 5_656 ?
Pd4 Zr3 Pd3 151.56(6) 5_666 5_656 ?
Pd4 Zr3 Pd3 94.00(3) 5_656 5_656 ?
P1 Zr3 Pd3 50.09(6) 6_656 5_666 ?
P3 Zr3 Pd3 49.29(9) 5_666 5_666 ?
P3 Zr3 Pd3 103.82(9) 5_656 5_666 ?
P1 Zr3 Pd3 154.43(11) 2 5_666 ?
P1 Zr3 Pd3 90.92(7) 2_565 5_666 ?
Pd2 Zr3 Pd3 95.91(5) 6_657 5_666 ?
Pd4 Zr3 Pd3 94.00(3) 5_666 5_666 ?
Pd4 Zr3 Pd3 151.56(6) 5_656 5_666 ?
Pd3 Zr3 Pd3 78.42(5) 5_656 5_666 ?
P1 Zr3 Pd3 89.59(10) 6_656 . ?
P3 Zr3 Pd3 134.02(7) 5_666 . ?
P3 Zr3 Pd3 134.02(7) 5_656 . ?
P1 Zr3 Pd3 48.75(7) 2 . ?
P1 Zr3 Pd3 48.75(7) 2_565 . ?
Pd2 Zr3 Pd3 138.68(6) 6_657 . ?
Pd4 Zr3 Pd3 92.63(5) 5_666 . ?
Pd4 Zr3 Pd3 92.63(5) 5_656 . ?
Pd3 Zr3 Pd3 115.45(4) 5_656 . ?
Pd3 Zr3 Pd3 115.45(4) 5_666 . ?
P1 Zr3 Zr3 53.25(7) 6_656 5_656 ?
P3 Zr3 Zr3 151.73(12) 5_666 5_656 ?
P3 Zr3 Zr3 93.40(7) 5_656 5_656 ?
P1 Zr3 Zr3 52.28(9) 2 5_656 ?
P1 Zr3 Zr3 101.83(10) 2_565 5_656 ?
Pd2 Zr3 Zr3 143.96(3) 6_657 5_656 ?
Pd4 Zr3 Zr3 148.68(8) 5_666 5_656 ?
Pd4 Zr3 Zr3 96.20(3) 5_656 5_656 ?
Pd3 Zr3 Zr3 59.11(4) 5_656 5_656 ?
Pd3 Zr3 Zr3 102.91(7) 5_666 5_656 ?
Pd3 Zr3 Zr3 56.35(5) . 5_656 ?
P1 Zr3 Zr3 53.25(7) 6_656 5_666 ?
P3 Zr3 Zr3 93.40(7) 5_666 5_666 ?
P3 Zr3 Zr3 151.73(12) 5_656 5_666 ?
P1 Zr3 Zr3 101.83(10) 2 5_666 ?
P1 Zr3 Zr3 52.28(9) 2_565 5_666 ?
Pd2 Zr3 Zr3 143.96(3) 6_657 5_666 ?
Pd4 Zr3 Zr3 96.20(3) 5_666 5_666 ?
Pd4 Zr3 Zr3 148.68(8) 5_656 5_666 ?
Pd3 Zr3 Zr3 102.91(7) 5_656 5_666 ?
Pd3 Zr3 Zr3 59.11(4) 5_666 5_666 ?
Pd3 Zr3 Zr3 56.35(5) . 5_666 ?
Zr3 Zr3 Zr3 71.30(6) 5_656 5_666 ?
P1 Zr3 Zr2 143.11(10) 6_656 . ?
P3 Zr3 Zr2 107.36(10) 5_666 . ?
P3 Zr3 Zr2 107.36(10) 5_656 . ?
P1 Zr3 Zr2 52.33(8) 2 . ?
P1 Zr3 Zr2 52.33(8) 2_565 . ?
Pd2 Zr3 Zr2 85.16(5) 6_657 . ?
Pd4 Zr3 Zr2 53.90(4) 5_666 . ?
Pd4 Zr3 Zr2 53.90(4) 5_656 . ?
Pd3 Zr3 Zr2 140.71(2) 5_656 . ?
Pd3 Zr3 Zr2 140.71(2) 5_666 . ?
Pd3 Zr3 Zr2 53.52(4) . . ?
Zr3 Zr3 Zr2 98.53(6) 5_656 . ?
Zr3 Zr3 Zr2 98.53(6) 5_666 . ?
P1 Zr3 Zr1 76.38(9) 6_656 6_656 ?
P3 Zr3 Zr1 50.24(7) 5_666 6_656 ?
P3 Zr3 Zr1 50.24(7) 5_656 6_656 ?
P1 Zr3 Zr1 134.89(6) 2 6_656 ?
P1 Zr3 Zr1 134.89(6) 2_565 6_656 ?
Pd2 Zr3 Zr1 55.35(4) 6_657 6_656 ?
Pd4 Zr3 Zr1 98.13(5) 5_666 6_656 ?
Pd4 Zr3 Zr1 98.13(5) 5_656 6_656 ?
Pd3 Zr3 Zr1 55.02(3) 5_656 6_656 ?
Pd3 Zr3 Zr1 55.02(3) 5_666 6_656 ?
Pd3 Zr3 Zr1 165.97(6) . 6_656 ?
Zr3 Zr3 Zr1 113.18(6) 5_656 6_656 ?
Zr3 Zr3 Zr1 113.18(6) 5_666 6_656 ?
Zr2 Zr3 Zr1 140.51(6) . 6_656 ?
P2 Pd1 P3 96.37(15) . . ?
P2 Pd1 P1 96.82(14) . . ?
P3 Pd1 P1 166.81(15) . . ?
P2 Pd1 Pd2 121.72(7) . 2_564 ?
P3 Pd1 Pd2 55.55(6) . 2_564 ?
P1 Pd1 Pd2 116.39(8) . 2_564 ?
P2 Pd1 Pd2 121.72(7) . 2_554 ?
P3 Pd1 Pd2 55.55(6) . 2_554 ?
P1 Pd1 Pd2 116.39(8) . 2_554 ?
Pd2 Pd1 Pd2 85.75(5) 2_564 2_554 ?
P2 Pd1 Pd3 120.56(7) . 2_554 ?
P3 Pd1 Pd3 118.24(7) . 2_554 ?
P1 Pd1 Pd3 53.88(6) . 2_554 ?
Pd2 Pd1 Pd3 117.70(5) 2_564 2_554 ?
Pd2 Pd1 Pd3 62.90(4) 2_554 2_554 ?
P2 Pd1 Pd3 120.56(7) . 2_564 ?
P3 Pd1 Pd3 118.24(7) . 2_564 ?
P1 Pd1 Pd3 53.88(6) . 2_564 ?
Pd2 Pd1 Pd3 62.90(4) 2_564 2_564 ?
Pd2 Pd1 Pd3 117.70(5) 2_554 2_564 ?
Pd3 Pd1 Pd3 85.12(5) 2_554 2_564 ?
P2 Pd1 Zr2 58.73(7) . 2_554 ?
P3 Pd1 Zr2 127.28(7) . 2_554 ?
P1 Pd1 Zr2 60.92(8) . 2_554 ?
Pd2 Pd1 Zr2 177.15(5) 2_564 2_554 ?
Pd2 Pd1 Zr2 96.33(3) 2_554 2_554 ?
Pd3 Pd1 Zr2 61.86(4) 2_554 2_554 ?
Pd3 Pd1 Zr2 114.31(5) 2_564 2_554 ?
P2 Pd1 Zr2 58.73(7) . 2_564 ?
P3 Pd1 Zr2 127.28(7) . 2_564 ?
P1 Pd1 Zr2 60.92(8) . 2_564 ?
Pd2 Pd1 Zr2 96.33(3) 2_564 2_564 ?
Pd2 Pd1 Zr2 177.15(5) 2_554 2_564 ?
Pd3 Pd1 Zr2 114.31(5) 2_554 2_564 ?
Pd3 Pd1 Zr2 61.86(4) 2_564 2_564 ?
Zr2 Pd1 Zr2 81.53(5) 2_554 2_564 ?
P2 Pd1 Zr1 60.22(8) . 2_565 ?
P3 Pd1 Zr1 57.28(7) . 2_565 ?
P1 Pd1 Zr1 130.85(6) . 2_565 ?
Pd2 Pd1 Zr1 61.84(4) 2_564 2_565 ?
Pd2 Pd1 Zr1 112.48(5) 2_554 2_565 ?
Pd3 Pd1 Zr1 175.24(5) 2_554 2_565 ?
Pd3 Pd1 Zr1 98.47(3) 2_564 2_565 ?
Zr2 Pd1 Zr1 118.86(6) 2_554 2_565 ?
Zr2 Pd1 Zr1 70.30(4) 2_564 2_565 ?
P2 Pd1 Zr1 60.22(8) . 2 ?
P3 Pd1 Zr1 57.28(7) . 2 ?
P1 Pd1 Zr1 130.85(6) . 2 ?
Pd2 Pd1 Zr1 112.48(5) 2_564 2 ?
Pd2 Pd1 Zr1 61.84(4) 2_554 2 ?
Pd3 Pd1 Zr1 98.47(3) 2_554 2 ?
Pd3 Pd1 Zr1 175.24(5) 2_564 2 ?
Zr2 Pd1 Zr1 70.30(4) 2_554 2 ?
Zr2 Pd1 Zr1 118.86(6) 2_564 2 ?
Zr1 Pd1 Zr1 77.77(5) 2_565 2 ?
P2 Pd1 Zr1 178.78(11) . . ?
P3 Pd1 Zr1 82.41(11) . . ?
P1 Pd1 Zr1 84.40(11) . . ?
Pd2 Pd1 Zr1 57.55(4) 2_564 . ?
Pd2 Pd1 Zr1 57.55(4) 2_554 . ?
Pd3 Pd1 Zr1 60.20(4) 2_554 . ?
Pd3 Pd1 Zr1 60.20(4) 2_564 . ?
Zr2 Pd1 Zr1 122.05(5) 2_554 . ?
Zr2 Pd1 Zr1 122.05(5) 2_564 . ?
Zr1 Pd1 Zr1 118.93(3) 2_565 . ?
Zr1 Pd1 Zr1 118.93(3) 2 . ?
P2 Pd2 P3 111.83(10) . 2_565 ?
P2 Pd2 P3 111.83(11) . 2 ?
P3 Pd2 P3 99.98(15) 2_565 2 ?
P2 Pd2 Pd1 128.82(6) . 2_565 ?
P3 Pd2 Pd1 56.28(9) 2_565 2_565 ?
P3 Pd2 Pd1 119.15(10) 2 2_565 ?
P2 Pd2 Pd1 128.82(6) . 2 ?
P3 Pd2 Pd1 119.15(10) 2_565 2 ?
P3 Pd2 Pd1 56.28(9) 2 2 ?
Pd1 Pd2 Pd1 85.75(5) 2_565 2 ?
P2 Pd2 Pd4 54.50(6) . 2 ?
P3 Pd2 Pd4 119.20(10) 2_565 2 ?
P3 Pd2 Pd4 57.33(9) 2 2 ?
Pd1 Pd2 Pd4 174.60(6) 2_565 2 ?
Pd1 Pd2 Pd4 94.75(2) 2 2 ?
P2 Pd2 Pd4 54.50(6) . 2_565 ?
P3 Pd2 Pd4 57.33(9) 2_565 2_565 ?
P3 Pd2 Pd4 119.20(10) 2 2_565 ?
Pd1 Pd2 Pd4 94.75(2) 2_565 2_565 ?
Pd1 Pd2 Pd4 174.60(6) 2 2_565 ?
Pd4 Pd2 Pd4 84.26(5) 2 2_565 ?
P2 Pd2 Zr1 62.44(8) . 2 ?
P3 Pd2 Zr1 171.15(9) 2_565 2 ?
P3 Pd2 Zr1 88.63(8) 2 2 ?
Pd1 Pd2 Zr1 121.00(6) 2_565 2 ?
Pd1 Pd2 Zr1 67.43(4) 2 2 ?
Pd4 Pd2 Zr1 63.95(4) 2 2 ?
Pd4 Pd2 Zr1 116.56(6) 2_565 2 ?
P2 Pd2 Zr1 62.44(8) . 2_565 ?
P3 Pd2 Zr1 88.63(8) 2_565 2_565 ?
P3 Pd2 Zr1 171.15(9) 2 2_565 ?
Pd1 Pd2 Zr1 67.43(4) 2_565 2_565 ?
Pd1 Pd2 Zr1 121.00(6) 2 2_565 ?
Pd4 Pd2 Zr1 116.56(6) 2 2_565 ?
Pd4 Pd2 Zr1 63.95(4) 2_565 2_565 ?
Zr1 Pd2 Zr1 82.70(6) 2 2_565 ?
P2 Pd2 Pd3 103.74(11) . . ?
P3 Pd2 Pd3 114.91(9) 2_565 . ?
P3 Pd2 Pd3 114.91(9) 2 . ?
Pd1 Pd2 Pd3 58.83(3) 2_565 . ?
Pd1 Pd2 Pd3 58.83(3) 2 . ?
Pd4 Pd2 Pd3 125.87(4) 2 . ?
Pd4 Pd2 Pd3 125.87(4) 2_565 . ?
Zr1 Pd2 Pd3 62.33(4) 2 . ?
Zr1 Pd2 Pd3 62.33(4) 2_565 . ?
P2 Pd2 Zr3 88.86(11) . 6_557 ?
P3 Pd2 Zr3 58.87(8) 2_565 6_557 ?
P3 Pd2 Zr3 58.87(8) 2 6_557 ?
Pd1 Pd2 Zr3 113.08(4) 2_565 6_557 ?
Pd1 Pd2 Zr3 113.08(4) 2 6_557 ?
Pd4 Pd2 Zr3 61.79(4) 2 6_557 ?
Pd4 Pd2 Zr3 61.79(4) 2_565 6_557 ?
Zr1 Pd2 Zr3 125.58(4) 2 6_557 ?
Zr1 Pd2 Zr3 125.58(4) 2_565 6_557 ?
Pd3 Pd2 Zr3 167.40(6) . 6_557 ?
P2 Pd2 Zr1 159.60(11) . 1_556 ?
P3 Pd2 Zr1 57.90(9) 2_565 1_556 ?
P3 Pd2 Zr1 57.90(9) 2 1_556 ?
Pd1 Pd2 Zr1 62.92(4) 2_565 1_556 ?
Pd1 Pd2 Zr1 62.92(4) 2 1_556 ?
Pd4 Pd2 Zr1 112.55(4) 2 1_556 ?
Pd4 Pd2 Zr1 112.55(4) 2_565 1_556 ?
Zr1 Pd2 Zr1 129.77(3) 2 1_556 ?
Zr1 Pd2 Zr1 129.77(3) 2_565 1_556 ?
Pd3 Pd2 Zr1 96.66(5) . 1_556 ?
Zr3 Pd2 Zr1 70.74(5) 6_557 1_556 ?
P3 Pd3 P1 115.28(11) . 2_565 ?
P3 Pd3 P1 115.28(11) . 2 ?
P1 Pd3 P1 103.25(16) 2_565 2 ?
P3 Pd3 Pd1 123.72(7) . 2_565 ?
P1 Pd3 Pd1 56.69(10) 2_565 2_565 ?
P1 Pd3 Pd1 120.75(11) 2 2_565 ?
P3 Pd3 Pd1 123.72(7) . 2 ?
P1 Pd3 Pd1 120.75(11) 2_565 2 ?
P1 Pd3 Pd1 56.69(10) 2 2 ?
Pd1 Pd3 Pd1 85.12(5) 2_565 2 ?
P3 Pd3 Pd2 94.47(10) . . ?
P1 Pd3 Pd2 114.58(10) 2_565 . ?
P1 Pd3 Pd2 114.58(10) 2 . ?
Pd1 Pd3 Pd2 58.27(3) 2_565 . ?
Pd1 Pd3 Pd2 58.27(3) 2 . ?
P3 Pd3 Zr2 172.64(11) . . ?
P1 Pd3 Zr2 61.23(10) 2_565 . ?
P1 Pd3 Zr2 61.23(10) 2 . ?
Pd1 Pd3 Zr2 60.75(4) 2_565 . ?
Pd1 Pd3 Zr2 60.75(4) 2 . ?
Pd2 Pd3 Zr2 92.89(5) . . ?
P3 Pd3 Zr1 58.52(7) . 2 ?
P1 Pd3 Zr1 167.63(9) 2_565 2 ?
P1 Pd3 Zr1 89.09(8) 2 2 ?
Pd1 Pd3 Zr1 116.20(6) 2_565 2 ?
Pd1 Pd3 Zr1 65.49(4) 2 2 ?
Pd2 Pd3 Zr1 58.07(4) . 2 ?
Zr2 Pd3 Zr1 126.24(5) . 2 ?
P3 Pd3 Zr1 58.52(7) . 2_565 ?
P1 Pd3 Zr1 89.09(8) 2_565 2_565 ?
P1 Pd3 Zr1 167.63(9) 2 2_565 ?
Pd1 Pd3 Zr1 65.49(4) 2_565 2_565 ?
Pd1 Pd3 Zr1 116.20(6) 2 2_565 ?
Pd2 Pd3 Zr1 58.07(4) . 2_565 ?
Zr2 Pd3 Zr1 126.24(5) . 2_565 ?
Zr1 Pd3 Zr1 78.55(5) 2 2_565 ?
P3 Pd3 Zr3 58.61(7) . 5_656 ?
P1 Pd3 Zr3 117.36(10) 2_565 5_656 ?
P1 Pd3 Zr3 57.89(10) 2 5_656 ?
Pd1 Pd3 Zr3 173.95(5) 2_565 5_656 ?
Pd1 Pd3 Zr3 98.00(3) 2 5_656 ?
Pd2 Pd3 Zr3 127.77(4) . 5_656 ?
Zr2 Pd3 Zr3 116.31(5) . 5_656 ?
Zr1 Pd3 Zr3 69.84(4) 2 5_656 ?
Zr1 Pd3 Zr3 117.12(6) 2_565 5_656 ?
P3 Pd3 Zr3 58.61(7) . 5_666 ?
P1 Pd3 Zr3 57.89(11) 2_565 5_666 ?
P1 Pd3 Zr3 117.36(10) 2 5_666 ?
Pd1 Pd3 Zr3 98.00(3) 2_565 5_666 ?
Pd1 Pd3 Zr3 173.95(5) 2 5_666 ?
Pd2 Pd3 Zr3 127.77(4) . 5_666 ?
Zr2 Pd3 Zr3 116.31(5) . 5_666 ?
Zr1 Pd3 Zr3 117.12(6) 2 5_666 ?
Zr1 Pd3 Zr3 69.84(4) 2_565 5_666 ?
Zr3 Pd3 Zr3 78.42(5) 5_656 5_666 ?
P3 Pd3 Zr3 104.06(10) . . ?
P1 Pd3 Zr3 57.26(8) 2_565 . ?
P1 Pd3 Zr3 57.26(8) 2 . ?
Pd1 Pd3 Zr3 109.55(4) 2_565 . ?
Pd1 Pd3 Zr3 109.55(4) 2 . ?
Pd2 Pd3 Zr3 161.46(6) . . ?
Zr2 Pd3 Zr3 68.58(5) . . ?
Zr1 Pd3 Zr3 132.93(4) 2 . ?
Zr1 Pd3 Zr3 132.93(4) 2_565 . ?
Zr3 Pd3 Zr3 64.55(4) 5_656 . ?
Zr3 Pd3 Zr3 64.55(4) 5_666 . ?
P2 Pd4 P2 101.63(15) 2_554 2_564 ?
P2 Pd4 P1 120.60(10) 2_554 6_656 ?
P2 Pd4 P1 120.60(10) 2_564 6_656 ?
P2 Pd4 P3 109.76(11) 2_554 . ?
P2 Pd4 P3 109.76(11) 2_564 . ?
P1 Pd4 P3 93.97(14) 6_656 . ?
P2 Pd4 Pd2 55.34(10) 2_554 2_554 ?
P2 Pd4 Pd2 118.11(10) 2_564 2_554 ?
P1 Pd4 Pd2 119.95(7) 6_656 2_554 ?
P3 Pd4 Pd2 54.43(6) . 2_554 ?
P2 Pd4 Pd2 118.11(10) 2_554 2_564 ?
P2 Pd4 Pd2 55.34(10) 2_564 2_564 ?
P1 Pd4 Pd2 119.95(7) 6_656 2_564 ?
P3 Pd4 Pd2 54.43(6) . 2_564 ?
Pd2 Pd4 Pd2 84.26(5) 2_554 2_564 ?
P2 Pd4 Zr2 122.02(10) 2_554 5_666 ?
P2 Pd4 Zr2 61.28(9) 2_564 5_666 ?
P1 Pd4 Zr2 61.29(8) 6_656 5_666 ?
P3 Pd4 Zr2 128.21(6) . 5_666 ?
Pd2 Pd4 Zr2 177.33(6) 2_554 5_666 ?
Pd2 Pd4 Zr2 97.14(3) 2_564 5_666 ?
P2 Pd4 Zr2 61.28(9) 2_554 5_656 ?
P2 Pd4 Zr2 122.02(10) 2_564 5_656 ?
P1 Pd4 Zr2 61.29(8) 6_656 5_656 ?
P3 Pd4 Zr2 128.21(6) . 5_656 ?
Pd2 Pd4 Zr2 97.13(3) 2_554 5_656 ?
Pd2 Pd4 Zr2 177.33(6) 2_564 5_656 ?
Zr2 Pd4 Zr2 81.38(5) 5_666 5_656 ?
P2 Pd4 Zr3 166.33(10) 2_554 5_666 ?
P2 Pd4 Zr3 88.80(8) 2_564 5_666 ?
P1 Pd4 Zr3 59.05(7) 6_656 5_666 ?
P3 Pd4 Zr3 57.76(7) . 5_666 ?
Pd2 Pd4 Zr3 111.93(5) 2_554 5_666 ?
Pd2 Pd4 Zr3 60.95(4) 2_564 5_666 ?
Zr2 Pd4 Zr3 70.74(4) 5_666 5_666 ?
Zr2 Pd4 Zr3 120.34(6) 5_656 5_666 ?
P2 Pd4 Zr3 88.80(8) 2_554 5_656 ?
P2 Pd4 Zr3 166.33(10) 2_564 5_656 ?
P1 Pd4 Zr3 59.05(7) 6_656 5_656 ?
P3 Pd4 Zr3 57.76(7) . 5_656 ?
Pd2 Pd4 Zr3 60.95(4) 2_554 5_656 ?
Pd2 Pd4 Zr3 111.93(5) 2_564 5_656 ?
Zr2 Pd4 Zr3 120.34(6) 5_666 5_656 ?
Zr2 Pd4 Zr3 70.74(4) 5_656 5_656 ?
Zr3 Pd4 Zr3 79.63(5) 5_666 5_656 ?
P2 Pd4 Zr1 60.34(9) 2_554 . ?
P2 Pd4 Zr1 60.34(9) 2_564 . ?
P1 Pd4 Zr1 177.88(11) 6_656 . ?
P3 Pd4 Zr1 83.91(10) . . ?
Pd2 Pd4 Zr1 58.73(4) 2_554 . ?
Pd2 Pd4 Zr1 58.73(4) 2_564 . ?
Zr2 Pd4 Zr1 120.11(5) 5_666 . ?
Zr2 Pd4 Zr1 120.11(5) 5_656 . ?
Zr3 Pd4 Zr1 119.53(4) 5_666 . ?
Zr3 Pd4 Zr1 119.53(4) 5_656 . ?
P2 Pd4 Zr2 56.96(9) 2_554 1_554 ?
P2 Pd4 Zr2 56.96(9) 2_564 1_554 ?
P1 Pd4 Zr2 113.33(11) 6_656 1_554 ?
P3 Pd4 Zr2 152.70(10) . 1_554 ?
Pd2 Pd4 Zr2 107.81(4) 2_554 1_554 ?
Pd2 Pd4 Zr2 107.81(4) 2_564 1_554 ?
Zr2 Pd4 Zr2 69.60(5) 5_666 1_554 ?
Zr2 Pd4 Zr2 69.60(5) 5_656 1_554 ?
Zr3 Pd4 Zr2 136.68(3) 5_666 1_554 ?
Zr3 Pd4 Zr2 136.68(3) 5_656 1_554 ?
Zr1 Pd4 Zr2 68.79(5) . 1_554 ?
Pd3 P1 Pd3 103.25(16) 2_564 2_554 ?
Pd3 P1 Pd4 127.79(8) 2_564 6_556 ?
Pd3 P1 Pd4 127.79(8) 2_554 6_556 ?
Pd3 P1 Pd1 69.43(10) 2_564 . ?
Pd3 P1 Pd1 69.43(10) 2_554 . ?
Pd4 P1 Pd1 115.26(17) 6_556 . ?
Pd3 P1 Zr3 72.02(11) 2_564 6_556 ?
Pd3 P1 Zr3 72.02(11) 2_554 6_556 ?
Pd4 P1 Zr3 129.02(17) 6_556 6_556 ?
Pd1 P1 Zr3 115.73(16) . 6_556 ?
Pd3 P1 Zr3 145.38(19) 2_564 2_554 ?
Pd3 P1 Zr3 73.99(6) 2_554 2_554 ?
Pd4 P1 Zr3 69.81(10) 6_556 2_554 ?
Pd1 P1 Zr3 135.39(7) . 2_554 ?
Zr3 P1 Zr3 74.47(11) 6_556 2_554 ?
Pd3 P1 Zr3 73.99(6) 2_564 2_564 ?
Pd3 P1 Zr3 145.38(19) 2_554 2_564 ?
Pd4 P1 Zr3 69.81(10) 6_556 2_564 ?
Pd1 P1 Zr3 135.39(7) . 2_564 ?
Zr3 P1 Zr3 74.47(11) 6_556 2_564 ?
Zr3 P1 Zr3 88.98(13) 2_554 2_564 ?
Pd3 P1 Zr2 68.64(6) 2_564 2_564 ?
Pd3 P1 Zr2 135.40(17) 2_554 2_564 ?
Pd4 P1 Zr2 67.43(10) 6_556 2_564 ?
Pd1 P1 Zr2 66.74(10) . 2_564 ?
Zr3 P1 Zr2 136.18(7) 6_556 2_564 ?
Zr3 P1 Zr2 137.24(16) 2_554 2_564 ?
Zr3 P1 Zr2 76.83(6) 2_564 2_564 ?
Pd3 P1 Zr2 135.40(17) 2_564 2_554 ?
Pd3 P1 Zr2 68.64(6) 2_554 2_554 ?
Pd4 P1 Zr2 67.43(10) 6_556 2_554 ?
Pd1 P1 Zr2 66.74(10) . 2_554 ?
Zr3 P1 Zr2 136.18(7) 6_556 2_554 ?
Zr3 P1 Zr2 76.83(6) 2_554 2_554 ?
Zr3 P1 Zr2 137.24(16) 2_564 2_554 ?
Zr2 P1 Zr2 86.70(13) 2_564 2_554 ?
Pd4 P2 Pd4 101.63(15) 2_565 2 ?
Pd4 P2 Pd1 129.06(8) 2_565 . ?
Pd4 P2 Pd1 129.06(8) 2 . ?
Pd4 P2 Pd2 70.17(10) 2_565 . ?
Pd4 P2 Pd2 70.17(10) 2 . ?
Pd1 P2 Pd2 118.23(16) . . ?
Pd4 P2 Zr2 143.72(17) 2_565 2_554 ?
Pd4 P2 Zr2 72.52(6) 2 2_554 ?
Pd1 P2 Zr2 69.11(10) . 2_554 ?
Pd2 P2 Zr2 134.41(7) . 2_554 ?
Pd4 P2 Zr2 72.52(6) 2_565 2_564 ?
Pd4 P2 Zr2 143.72(17) 2 2_564 ?
Pd1 P2 Zr2 69.11(10) . 2_564 ?
Pd2 P2 Zr2 134.41(7) . 2_564 ?
Zr2 P2 Zr2 91.08(14) 2_554 2_564 ?
Pd4 P2 Zr2 67.65(10) 2_565 6_557 ?
Pd4 P2 Zr2 67.65(10) 2 6_557 ?
Pd1 P2 Zr2 131.26(17) . 6_557 ?
Pd2 P2 Zr2 110.51(16) . 6_557 ?
Zr2 P2 Zr2 77.40(10) 2_554 6_557 ?
Zr2 P2 Zr2 77.40(10) 2_564 6_557 ?
Pd4 P2 Zr1 70.02(6) 2_565 2_565 ?
Pd4 P2 Zr1 135.39(17) 2 2_565 ?
Pd1 P2 Zr1 70.00(10) . 2_565 ?
Pd2 P2 Zr1 65.80(9) . 2_565 ?
Zr2 P2 Zr1 138.97(17) 2_554 2_565 ?
Zr2 P2 Zr1 77.53(6) 2_564 2_565 ?
Zr2 P2 Zr1 135.51(8) 6_557 2_565 ?
Pd4 P2 Zr1 135.39(17) 2_565 2 ?
Pd4 P2 Zr1 70.02(6) 2 2 ?
Pd1 P2 Zr1 70.00(10) . 2 ?
Pd2 P2 Zr1 65.80(9) . 2 ?
Zr2 P2 Zr1 77.53(6) 2_554 2 ?
Zr2 P2 Zr1 138.97(17) 2_564 2 ?
Zr2 P2 Zr1 135.51(8) 6_557 2 ?
Zr1 P2 Zr1 85.64(12) 2_565 2 ?
Pd3 P3 Pd2 129.98(8) . 2_554 ?
Pd3 P3 Pd2 129.98(8) . 2_564 ?
Pd2 P3 Pd2 99.98(15) 2_554 2_564 ?
Pd3 P3 Pd1 127.20(18) . . ?
Pd2 P3 Pd1 68.17(10) 2_554 . ?
Pd2 P3 Pd1 68.17(10) 2_564 . ?
Pd3 P3 Pd4 123.35(16) . . ?
Pd2 P3 Pd4 68.24(10) 2_554 . ?
Pd2 P3 Pd4 68.24(10) 2_564 . ?
Pd1 P3 Pd4 109.45(16) . . ?
Pd3 P3 Zr1 72.10(10) . 2_565 ?
Pd2 P3 Zr1 138.76(16) 2_554 2_565 ?
Pd2 P3 Zr1 70.71(6) 2_564 2_565 ?
Pd1 P3 Zr1 71.21(10) . 2_565 ?
Pd4 P3 Zr1 134.55(7) . 2_565 ?
Pd3 P3 Zr1 72.10(10) . 2 ?
Pd2 P3 Zr1 70.71(6) 2_554 2 ?
Pd2 P3 Zr1 138.76(16) 2_564 2 ?
Pd1 P3 Zr1 71.21(10) . 2 ?
Pd4 P3 Zr1 134.55(7) . 2 ?
Zr1 P3 Zr1 89.89(13) 2_565 2 ?
Pd3 P3 Zr3 72.10(10) . 5_666 ?
Pd2 P3 Zr3 136.38(17) 2_554 5_666 ?
Pd2 P3 Zr3 69.16(6) 2_564 5_666 ?
Pd1 P3 Zr3 134.04(7) . 5_666 ?
Pd4 P3 Zr3 68.58(9) . 5_666 ?
Zr1 P3 Zr3 79.36(6) 2_565 5_666 ?
Zr1 P3 Zr3 144.20(17) 2 5_666 ?
Pd3 P3 Zr3 72.10(10) . 5_656 ?
Pd2 P3 Zr3 69.16(6) 2_554 5_656 ?
Pd2 P3 Zr3 136.38(17) 2_564 5_656 ?
Pd1 P3 Zr3 134.04(7) . 5_656 ?
Pd4 P3 Zr3 68.58(9) . 5_656 ?
Zr1 P3 Zr3 144.20(17) 2_565 5_656 ?
Zr1 P3 Zr3 79.36(6) 2 5_656 ?
Zr3 P3 Zr3 89.62(12) 5_666 5_656 ?

loop_
_geom_bond_atom_site_label_1
_geom_bond_atom_site_label_2
_geom_bond_distance
_geom_bond_site_symmetry_2
_geom_bond_publ_flag
Zr1 P3 2.708(3) 2_554 ?
Zr1 P3 2.708(3) 2_564 ?
Zr1 P2 2.814(3) 2_564 ?
Zr1 P2 2.814(3) 2_554 ?
Zr1 Pd2 2.8955(16) 2_564 ?
Zr1 Pd2 2.8955(16) 2_554 ?
Zr1 Pd2 3.017(2) 1_554 ?
Zr1 Pd3 3.0216(16) 2_554 ?
Zr1 Pd3 3.0216(16) 2_564 ?
Zr1 Pd4 3.044(2) . ?
Zr1 Pd1 3.0470(17) 2_554 ?
Zr1 Pd1 3.0470(17) 2_564 ?
Zr1 Pd1 3.168(2) . ?
Zr1 Zr2 3.442(2) 1_554 ?
Zr1 Zr3 3.462(2) 6_556 ?
Zr2 P2 2.680(3) 2_565 ?
Zr2 P2 2.680(3) 2 ?
Zr2 P2 2.782(4) 6_657 ?
Zr2 P1 2.787(3) 2 ?
Zr2 P1 2.787(3) 2_565 ?
Zr2 Pd1 2.9296(15) 2 ?
Zr2 Pd1 2.9296(15) 2_565 ?
Zr2 Pd4 2.9340(15) 5_666 ?
Zr2 Pd4 2.9340(15) 5_656 ?
Zr2 Pd3 2.961(2) . ?
Zr2 Pd4 3.0497(19) 1_556 ?
Zr2 Zr2 3.416(3) 5_667 ?
Zr2 Zr2 3.416(3) 5_657 ?
Zr2 Zr3 3.428(2) . ?
Zr2 Zr1 3.442(2) 1_556 ?
Zr3 P1 2.695(5) 6_656 ?
Zr3 P3 2.714(3) 5_666 ?
Zr3 P3 2.714(3) 5_656 ?
Zr3 P1 2.730(3) 2 ?
Zr3 P1 2.730(3) 2_565 ?
Zr3 Pd2 2.963(2) 6_657 ?
Zr3 Pd4 2.9874(16) 5_666 ?
Zr3 Pd4 2.9874(16) 5_656 ?
Zr3 Pd3 3.0259(15) 5_656 ?
Zr3 Pd3 3.0259(15) 5_666 ?
Zr3 Pd3 3.120(2) . ?
Zr3 Zr3 3.282(2) 5_656 ?
Zr3 Zr3 3.282(2) 5_666 ?
Zr3 Zr1 3.462(2) 6_656 ?
Pd1 P2 2.476(5) . ?
Pd1 P3 2.519(4) . ?
Pd1 P1 2.524(4) . ?
Pd1 Pd2 2.8115(13) 2_564 ?
Pd1 Pd2 2.8115(13) 2_554 ?
Pd1 Pd3 2.8282(13) 2_554 ?
Pd1 Pd3 2.8282(13) 2_564 ?
Pd1 Zr2 2.9296(15) 2_554 ?
Pd1 Zr2 2.9296(15) 2_564 ?
Pd1 Zr1 3.0470(17) 2_565 ?
Pd1 Zr1 3.0470(17) 2 ?
Pd2 P2 2.493(4) . ?
Pd2 P3 2.497(3) 2_565 ?
Pd2 P3 2.497(3) 2 ?
Pd2 Pd1 2.8115(13) 2_565 ?
Pd2 Pd1 2.8115(13) 2 ?
Pd2 Pd4 2.8516(13) 2 ?
Pd2 Pd4 2.8516(13) 2_565 ?
Pd2 Zr1 2.8955(16) 2 ?
Pd2 Zr1 2.8955(16) 2_565 ?
Pd2 Pd3 2.9427(18) . ?
Pd2 Zr3 2.963(2) 6_557 ?
Pd2 Zr1 3.017(2) 1_556 ?
Pd3 P3 2.410(4) . ?
Pd3 P1 2.440(3) 2_565 ?
Pd3 P1 2.440(3) 2 ?
Pd3 Pd1 2.8282(13) 2_565 ?
Pd3 Pd1 2.8282(13) 2 ?
Pd3 Zr1 3.0216(16) 2 ?
Pd3 Zr1 3.0216(16) 2_565 ?
Pd3 Zr3 3.0259(15) 5_656 ?
Pd3 Zr3 3.0259(15) 5_666 ?
Pd4 P2 2.468(3) 2_554 ?
Pd4 P2 2.468(3) 2_564 ?
Pd4 P1 2.479(4) 6_656 ?
Pd4 P3 2.585(4) . ?
Pd4 Pd2 2.8516(13) 2_554 ?
Pd4 Pd2 2.8516(13) 2_564 ?
Pd4 Zr2 2.9340(15) 5_666 ?
Pd4 Zr2 2.9340(15) 5_656 ?
Pd4 Zr3 2.9874(16) 5_666 ?
Pd4 Zr3 2.9874(16) 5_656 ?
Pd4 Zr2 3.0497(19) 1_554 ?
P1 Pd3 2.440(3) 2_564 ?
P1 Pd3 2.440(3) 2_554 ?
P1 Pd4 2.479(4) 6_556 ?
P1 Zr3 2.695(5) 6_556 ?
P1 Zr3 2.730(3) 2_554 ?
P1 Zr3 2.730(3) 2_564 ?
P1 Zr2 2.787(3) 2_564 ?
P1 Zr2 2.787(3) 2_554 ?
P2 Pd4 2.468(3) 2_565 ?
P2 Pd4 2.468(3) 2 ?
P2 Zr2 2.680(3) 2_554 ?
P2 Zr2 2.680(3) 2_564 ?
P2 Zr2 2.782(4) 6_557 ?
P2 Zr1 2.814(3) 2_565 ?
P2 Zr1 2.814(3) 2 ?
P3 Pd2 2.497(3) 2_554 ?
P3 Pd2 2.497(3) 2_564 ?
P3 Zr1 2.708(3) 2_565 ?
P3 Zr1 2.708(3) 2 ?
P3 Zr3 2.714(3) 5_666 ?
P3 Zr3 2.714(3) 5_656 ?
